data_7015416
loop_
_publ_author_name
'Hardwick, Helen C.'
'Royal, Drew S.'
'Helliwell, Madeleine'
'Pope, Simon J. A.'
'Ashton, Lorna'
'Goodacre, Roy'
'Sharrad, Clint A.'

_publ_section_title
;
 Structural, spectroscopic and redox properties of uranyl complexes
 with a maleonitrile containing ligand.
;
_journal_issue 22
_journal_name_full 'Dalton transactions (Cambridge, England : 2003)'
_journal_page_first 5939
_journal_page_last 5952
_journal_paper_doi 10.1039/c0dt01580f
_journal_volume 40
_journal_year 2011
_chemical_formula_sum 'C30 H40 N6 O6 U'
_chemical_formula_weight 818.71
_chemical_name_systematic
;
[UO2(salmnt(Et2N)2)(H2O)].(CH3CH2)2O
;
_space_group_IT_number 14
_symmetry_cell_setting monoclinic
_symmetry_space_group_name_Hall '-P 2yn'
_symmetry_space_group_name_H-M 'P 1 21/n 1'
_atom_sites_solution_hydrogens geom
_atom_sites_solution_primary direct
_atom_sites_solution_secondary difmap
_audit_creation_date 2009-08-11T13:48:20-00:00
_audit_creation_method 'WinGX routine CIF_UPDATE'
_cell_angle_alpha 90.000(5)
_cell_angle_beta 107.496(5)
_cell_angle_gamma 90.000(5)
_cell_formula_units_Z 4
_cell_length_a 13.599(5)
_cell_length_b 11.889(5)
_cell_length_c 20.758(5)
_cell_measurement_reflns_used 920
_cell_measurement_temperature 100(2)
_cell_measurement_theta_max 23.36
_cell_measurement_theta_min 2.32
_cell_volume 3200.9(19)
_computing_cell_refinement 'Bruker SMART'
_computing_data_collection 'Bruker SMART'
_computing_data_reduction 'Bruker SAINT'
_computing_molecular_graphics 'ORTEP-3 for Windows (Farrugia, 1997)'
_computing_publication_material 'WinGX publication routines (Farrugia, 1999)'
_computing_structure_refinement 'SHELXL-97 (Sheldrick, 1997)'
_computing_structure_solution 'SHELXS-97 (Sheldrick, 1990)'
_diffrn_ambient_temperature 100(2)
_diffrn_measured_fraction_theta_full 0.997
_diffrn_measured_fraction_theta_max 0.997
_diffrn_measurement_device_type 'CCD area detector'
_diffrn_measurement_method 'phi and omega scans'
_diffrn_radiation_monochromator graphite
_diffrn_radiation_source 'fine-focus sealed tube'
_diffrn_radiation_type MoK\a
_diffrn_radiation_wavelength 0.71073
_diffrn_reflns_av_R_equivalents 0.0536
_diffrn_reflns_av_unetI/netI 0.0504
_diffrn_reflns_limit_h_max 16
_diffrn_reflns_limit_h_min -17
_diffrn_reflns_limit_k_max 14
_diffrn_reflns_limit_k_min -14
_diffrn_reflns_limit_l_max 25
_diffrn_reflns_limit_l_min -25
_diffrn_reflns_number 25120
_diffrn_reflns_theta_full 26.41
_diffrn_reflns_theta_max 26.41
_diffrn_reflns_theta_min 1.6
_exptl_absorpt_coefficient_mu 5.121
_exptl_absorpt_correction_T_max 0.6640
_exptl_absorpt_correction_T_min 0.4657
_exptl_absorpt_correction_type multi-scan
_exptl_absorpt_process_details SADABS
_exptl_crystal_colour purple
_exptl_crystal_density_diffrn 1.699
_exptl_crystal_density_method 'not measured'
_exptl_crystal_description prismatic
_exptl_crystal_F_000 1608
_exptl_crystal_size_max 0.12
_exptl_crystal_size_mid 0.10
_exptl_crystal_size_min 0.08
_refine_diff_density_max 1.237
_refine_diff_density_min -0.998
_refine_diff_density_rms 0.143
_refine_ls_extinction_method none
_refine_ls_goodness_of_fit_ref 1.062
_refine_ls_hydrogen_treatment constr
_refine_ls_matrix_type full
_refine_ls_number_parameters 494
_refine_ls_number_reflns 6544
_refine_ls_number_restraints 255
_refine_ls_restrained_S_all 1.073
_refine_ls_R_factor_all 0.0543
_refine_ls_R_factor_gt 0.0362
_refine_ls_shift/su_max 0.005
_refine_ls_shift/su_mean 0
_refine_ls_structure_factor_coef Fsqd
_refine_ls_weighting_details 'calc w=1/[\s^2^(Fo^2^)+(0.0349P)^2^+5.7998P] where P=(Fo^2^+2Fc^2^)/3'
_refine_ls_weighting_scheme calc
_refine_ls_wR_factor_gt 0.0767
_refine_ls_wR_factor_ref 0.0823
_reflns_number_gt 5173
_reflns_number_total 6544
_reflns_threshold_expression >2sigma(I)
_cod_data_source_file c0dt01580f.txt
_cod_data_source_block bcas072a
_cod_depositor_comments
;
The following automatic conversions were performed:
'_symmetry_cell_setting' value 'Monoclinic' changed to 'monoclinic'
according to '/home/saulius/struct/CIF-dictionaries/cif_core.dic'
dictionary named 'cif_core.dic' version 2.4.1 from 2010-06-29.

Automatic conversion script
Id: cif_fix_enum 1555 2011-01-17 13:19:09Z saulius 
;
_cod_original_sg_symbol_H-M P2(1)/n
_cod_database_code 7015416

loop_
_symmetry_equiv_pos_as_xyz
'x, y, z'
'-x+1/2, y+1/2, -z+1/2'
'-x, -y, -z'
'x-1/2, -y-1/2, z-1/2'

loop_
_atom_site_label
_atom_site_type_symbol
_atom_site_fract_x
_atom_site_fract_y
_atom_site_fract_z
_atom_site_U_iso_or_equiv
_atom_site_adp_type
_atom_site_occupancy
_atom_site_symmetry_multiplicity
_atom_site_calc_flag
_atom_site_refinement_flags
_atom_site_disorder_assembly
_atom_site_disorder_group
U1 U 0.307102(15) 0.552351(16) 0.526959(11) 0.01751(7) Uani 1 1 d . . .
O1 O 0.3641(3) 0.4272(3) 0.56897(19) 0.0210(9) Uani 1 1 d . . .
O2 O 0.2557(3) 0.6799(3) 0.48552(19) 0.0231(9) Uani 1 1 d . . .
O3 O 0.1694(3) 0.4616(3) 0.46098(19) 0.0222(9) Uani 1 1 d . . .
O4 O 0.4697(3) 0.6244(3) 0.5587(2) 0.0209(9) Uani 1 1 d . . .
O5 O 0.3690(3) 0.5058(3) 0.4321(2) 0.0234(9) Uani 1 1 d . . .
N1 N -0.0518(4) 0.1630(4) 0.3533(2) 0.0295(12) Uani 1 1 d . . .
N2 N 0.1779(3) 0.5144(4) 0.5946(2) 0.0187(10) Uani 1 1 d . . .
N3 N 0.1040(4) 0.5180(4) 0.7433(2) 0.0270(12) Uani 1 1 d . . .
N4 N 0.3102(4) 0.7574(4) 0.7878(3) 0.0328(13) Uani 1 1 d . . .
N5 N 0.3352(3) 0.6746(4) 0.6324(2) 0.0176(10) Uani 1 1 d . . .
N6 N 0.6755(3) 0.9215(4) 0.5159(2) 0.0212(11) Uani 1 1 d . . .
C1 C -0.0908(5) -0.0274(5) 0.3890(3) 0.0306(15) Uani 1 1 d . . .
H1A H -0.1469 -0.0782 0.386 0.046 Uiso 1 1 calc R A .
H1B H -0.057 -0.0098 0.4356 0.046 Uiso 1 1 calc R . .
H1C H -0.0424 -0.0619 0.3697 0.046 Uiso 1 1 calc R . .
C2 C -0.1317(4) 0.0789(5) 0.3511(3) 0.0269(14) Uani 1 1 d . A .
H2A H -0.1666 0.0601 0.3044 0.032 Uiso 1 1 calc R . .
H2B H -0.1822 0.1118 0.37 0.032 Uiso 1 1 calc R . .
C3 C -0.0318(11) 0.1995(11) 0.2447(6) 0.076(3) Uani 0.726(13) 1 d PDU A 1
H3A H 0.0128 0.182 0.218 0.114 Uiso 0.726(13) 1 calc PR A 1
H3B H -0.0336 0.2794 0.2507 0.114 Uiso 0.726(13) 1 calc PR A 1
H3C H -0.1001 0.1726 0.2222 0.114 Uiso 0.726(13) 1 calc PR A 1
C3B C 0.054(3) 0.100(3) 0.2706(17) 0.073(5) Uani 0.274(13) 1 d PDU A 2
H3B1 H 0.0187 0.0315 0.2524 0.109 Uiso 0.274(13) 1 calc PR A 2
H3B2 H 0.1211 0.0822 0.3002 0.109 Uiso 0.274(13) 1 calc PR A 2
H3B3 H 0.0601 0.1467 0.2344 0.109 Uiso 0.274(13) 1 calc PR A 2
C4 C 0.0028(8) 0.1512(8) 0.3034(4) 0.068(2) Uani 0.726(13) 1 d PDU A 1
H4A H 0.0725 0.1783 0.324 0.081 Uiso 0.726(13) 1 calc PR A 1
H4B H 0.0079 0.0713 0.2954 0.081 Uiso 0.726(13) 1 calc PR A 1
C4B C 0.0028(8) 0.1512(8) 0.3034(4) 0.068(2) Uani 0.274(13) 1 d PD A 2
H4C H -0.051 0.1803 0.265 0.081 Uiso 0.274(13) 1 calc PR A 2
H4D H 0.0491 0.2146 0.3178 0.081 Uiso 0.274(13) 1 calc PR A 2
C5 C -0.0144(4) 0.2328(5) 0.4067(3) 0.0208(12) Uani 1 1 d . A .
C6 C -0.0515(4) 0.2268(5) 0.4641(3) 0.0217(12) Uani 1 1 d . . .
H6 H -0.1034 0.176 0.4643 0.026 Uiso 1 1 calc R A .
C7 C -0.0115(4) 0.2949(5) 0.5184(3) 0.0220(12) Uani 1 1 d . A .
H7 H -0.0374 0.2893 0.555 0.026 Uiso 1 1 calc R . .
C8 C 0.0676(4) 0.3735(4) 0.5216(3) 0.0174(11) Uani 1 1 d . . .
C9 C 0.1014(4) 0.3852(5) 0.4632(3) 0.0184(12) Uani 1 1 d . A .
C10 C 0.0609(4) 0.3145(4) 0.4077(3) 0.0190(12) Uani 1 1 d . . .
H10 H 0.0845 0.3217 0.3703 0.023 Uiso 1 1 calc R A .
C11 C 0.1039(4) 0.4386(5) 0.5806(3) 0.0187(11) Uani 1 1 d . A .
H11 H 0.0718 0.4267 0.6137 0.022 Uiso 1 1 calc R . .
C12 C 0.2001(4) 0.5696(4) 0.6570(3) 0.0182(12) Uani 1 1 d . . .
C13 C 0.1453(4) 0.5422(5) 0.7050(3) 0.0210(12) Uani 1 1 d . . .
C14 C 0.2750(4) 0.6495(5) 0.6742(3) 0.0199(12) Uani 1 1 d . . .
C15 C 0.2937(4) 0.7081(5) 0.7378(3) 0.0228(13) Uani 1 1 d . . .
C16 C 0.3917(4) 0.7685(4) 0.6445(3) 0.0179(11) Uani 1 1 d . . .
H16 H 0.3847 0.8152 0.6787 0.022 Uiso 1 1 calc R . .
C17 C 0.4611(4) 0.8030(5) 0.6098(3) 0.0203(12) Uani 1 1 d . . .
C18 C 0.4996(4) 0.9138(4) 0.6191(3) 0.0195(12) Uani 1 1 d . . .
H18 H 0.4776 0.9612 0.6477 0.023 Uiso 1 1 calc R . .
C19 C 0.5674(4) 0.9549(5) 0.5885(3) 0.0222(12) Uani 1 1 d . . .
H19 H 0.5892 1.0293 0.5955 0.027 Uiso 1 1 calc R . .
C20 C 0.6052(4) 0.8843(5) 0.5456(3) 0.0194(12) Uani 1 1 d . . .
C21 C 0.5682(4) 0.7730(5) 0.5365(3) 0.0208(12) Uani 1 1 d . . .
H21 H 0.5921 0.7253 0.5089 0.025 Uiso 1 1 calc R . .
C22 C 0.4985(4) 0.7321(5) 0.5665(3) 0.0188(12) Uani 1 1 d . . .
C23 C 0.7259(4) 0.8444(5) 0.4806(3) 0.0244(13) Uani 1 1 d . . .
H23A H 0.7302 0.7704 0.5009 0.029 Uiso 1 1 calc R . .
H23B H 0.7956 0.8704 0.4864 0.029 Uiso 1 1 calc R . .
C24 C 0.6690(5) 0.8353(5) 0.4055(3) 0.0304(14) Uani 1 1 d . . .
H24A H 0.7047 0.7838 0.3849 0.046 Uiso 1 1 calc R . .
H24B H 0.666 0.908 0.3849 0.046 Uiso 1 1 calc R . .
H24C H 0.6002 0.8084 0.3995 0.046 Uiso 1 1 calc R . .
C35 C 0.7092(4) 1.0386(5) 0.5201(3) 0.0262(13) Uani 1 1 d . . .
H35A H 0.6531 1.0868 0.5228 0.031 Uiso 1 1 calc R . .
H35B H 0.7261 1.058 0.4793 0.031 Uiso 1 1 calc R . .
C36 C 0.8031(5) 1.0604(5) 0.5812(3) 0.0353(15) Uani 1 1 d . . .
H36A H 0.8221 1.1383 0.5822 0.053 Uiso 1 1 calc R . .
H36B H 0.8596 1.0145 0.5781 0.053 Uiso 1 1 calc R . .
H36C H 0.7866 1.042 0.6218 0.053 Uiso 1 1 calc R . .
C1S C 0.3879(12) 0.4294(15) 0.2809(9) 0.058(5) Uani 0.5 1 d PD B 1
H1S1 H 0.4362 0.4723 0.3154 0.087 Uiso 0.5 1 calc PR B 1
H1S2 H 0.4164 0.4149 0.2446 0.087 Uiso 0.5 1 calc PR B 1
H1S3 H 0.3741 0.3593 0.2995 0.087 Uiso 0.5 1 calc PR B 1
O1S O 0.2559(9) 0.5368(10) 0.3045(7) 0.062(2) Uani 0.5 1 d PDU B 1
C2S C 0.2895(13) 0.4944(17) 0.2546(7) 0.069(3) Uani 0.5 1 d PDU B 1
H2S1 H 0.3003 0.5557 0.2266 0.083 Uiso 0.5 1 calc PR B 1
H2S2 H 0.2368 0.4456 0.2264 0.083 Uiso 0.5 1 calc PR B 1
C3S C 0.1989(13) 0.6332(15) 0.2848(9) 0.070(2) Uani 0.5 1 d PDU B 1
H3S1 H 0.1678 0.6323 0.2362 0.084 Uiso 0.5 1 calc PR B 1
H3S2 H 0.2442 0.698 0.2961 0.084 Uiso 0.5 1 calc PR B 1
C4S C 0.1164(11) 0.6442(16) 0.3181(8) 0.059(3) Uani 0.5 1 d PDU B 1
H4S1 H 0.0627 0.5908 0.2987 0.088 Uiso 0.5 1 calc PR B 1
H4S2 H 0.0886 0.719 0.3113 0.088 Uiso 0.5 1 calc PR B 1
H4S3 H 0.1449 0.6299 0.3656 0.088 Uiso 0.5 1 calc PR B 1
O1T O 0.2375(15) 0.4213(19) 0.3171(9) 0.060(3) Uani 0.25 1 d PDU C 2
C1T C 0.369(2) 0.375(3) 0.2691(19) 0.061(5) Uani 0.25 1 d PDU C 2
H1S4 H 0.4185 0.4053 0.3084 0.092 Uiso 0.25 1 calc PR C 2
H1S5 H 0.3493 0.4319 0.2347 0.092 Uiso 0.25 1 calc PR C 2
H1S6 H 0.3982 0.3121 0.2525 0.092 Uiso 0.25 1 calc PR C 2
C2T C 0.2742(19) 0.337(2) 0.2875(13) 0.058(3) Uani 0.25 1 d PDU C 2
H2T1 H 0.2213 0.3127 0.2471 0.07 Uiso 0.25 1 calc PR C 2
H2T2 H 0.2921 0.2733 0.3181 0.07 Uiso 0.25 1 calc PR C 2
C3T C 0.165(2) 0.485(3) 0.2724(13) 0.060(3) Uani 0.25 1 d PDU C 2
H3T1 H 0.1041 0.4407 0.2525 0.072 Uiso 0.25 1 calc PR C 2
H3T2 H 0.192 0.5102 0.2364 0.072 Uiso 0.25 1 calc PR C 2
C4T C 0.137(3) 0.587(2) 0.3074(17) 0.060(3) Uani 0.25 1 d PDU C 2
H4T1 H 0.0909 0.5642 0.3319 0.089 Uiso 0.25 1 calc PR C 2
H4T2 H 0.1046 0.6422 0.2743 0.089 Uiso 0.25 1 calc PR C 2
H4T3 H 0.1987 0.6179 0.3381 0.089 Uiso 0.25 1 calc PR C 2
C2U C 0.1729(18) 0.536(2) 0.2825(18) 0.063(2) Uani 0.25 1 d PDU D 3
H2U1 H 0.1331 0.5757 0.2424 0.076 Uiso 0.25 1 calc PR D 3
H2U2 H 0.1377 0.5412 0.3167 0.076 Uiso 0.25 1 calc PR D 3
O1U O 0.2742(17) 0.5802(19) 0.3069(15) 0.066(2) Uani 0.25 1 d PDU D 3
C1U C 0.187(2) 0.414(2) 0.2662(14) 0.055(3) Uani 0.25 1 d PDU D 3
H1U1 H 0.1896 0.408 0.2205 0.083 Uiso 0.25 1 calc PR D 3
H1U2 H 0.1311 0.3699 0.2714 0.083 Uiso 0.25 1 calc PR D 3
H1U3 H 0.251 0.3862 0.2965 0.083 Uiso 0.25 1 calc PR D 3
C3U C 0.269(2) 0.694(2) 0.3167(18) 0.076(3) Uani 0.25 1 d PDU D 3
H3U1 H 0.2199 0.7086 0.3415 0.091 Uiso 0.25 1 calc PR D 3
H3U2 H 0.2442 0.7313 0.2733 0.091 Uiso 0.25 1 calc PR D 3
C4U C 0.373(3) 0.740(3) 0.356(2) 0.117(5) Uani 0.25 1 d PDU D 3
H4U1 H 0.4259 0.6971 0.3447 0.176 Uiso 0.25 1 calc PR D 3
H4U2 H 0.382 0.7343 0.4031 0.176 Uiso 0.25 1 calc PR D 3
H4U3 H 0.3777 0.8171 0.3435 0.176 Uiso 0.25 1 calc PRU D 3

loop_
_atom_site_aniso_label
_atom_site_aniso_U_11
_atom_site_aniso_U_22
_atom_site_aniso_U_33
_atom_site_aniso_U_23
_atom_site_aniso_U_13
_atom_site_aniso_U_12
U1 0.01526(11) 0.01508(10) 0.02474(12) 0.00115(10) 0.00985(8) -0.00065(9)
O1 0.024(2) 0.016(2) 0.026(2) -0.0004(16) 0.0118(17) 0.0005(16)
O2 0.020(2) 0.024(2) 0.029(2) 0.0006(18) 0.0124(17) 0.0014(17)
O3 0.023(2) 0.021(2) 0.026(2) 0.0010(17) 0.0131(17) -0.0058(16)
O4 0.0176(19) 0.016(2) 0.033(2) 0.0004(17) 0.0136(17) 0.0003(16)
O5 0.021(2) 0.027(2) 0.026(2) 0.0016(17) 0.0125(17) 0.0016(17)
N1 0.038(3) 0.025(3) 0.032(3) -0.007(2) 0.019(2) -0.010(2)
N2 0.017(2) 0.019(2) 0.021(3) 0.0035(19) 0.008(2) 0.0006(19)
N3 0.029(3) 0.032(3) 0.022(3) -0.002(2) 0.011(2) -0.006(2)
N4 0.042(3) 0.031(3) 0.029(3) -0.001(3) 0.016(3) -0.014(3)
N5 0.015(2) 0.018(2) 0.022(2) 0.003(2) 0.0092(19) 0.0026(18)
N6 0.019(2) 0.018(3) 0.028(3) 0.005(2) 0.008(2) -0.0007(19)
C1 0.027(3) 0.024(3) 0.038(4) -0.003(3) 0.006(3) -0.010(3)
C2 0.019(3) 0.028(3) 0.034(3) -0.006(3) 0.007(3) -0.006(2)
C3 0.089(7) 0.066(7) 0.069(6) -0.010(5) 0.017(6) -0.003(6)
C3B 0.098(9) 0.067(8) 0.059(8) -0.014(8) 0.033(8) -0.013(8)
C4 0.100(6) 0.067(5) 0.048(4) -0.026(4) 0.040(5) -0.044(5)
C4B 0.100(6) 0.067(5) 0.048(4) -0.026(4) 0.040(5) -0.044(5)
C5 0.021(3) 0.017(3) 0.025(3) 0.001(2) 0.008(2) 0.003(2)
C6 0.021(3) 0.018(3) 0.027(3) 0.004(2) 0.007(2) 0.000(2)
C7 0.019(3) 0.022(3) 0.028(3) 0.006(2) 0.012(2) 0.001(2)
C8 0.014(3) 0.016(3) 0.022(3) 0.004(2) 0.006(2) 0.002(2)
C9 0.011(3) 0.019(3) 0.025(3) 0.006(2) 0.006(2) 0.004(2)
C10 0.017(3) 0.022(3) 0.021(3) 0.002(2) 0.011(2) 0.004(2)
C11 0.016(3) 0.020(3) 0.022(3) 0.007(2) 0.009(2) 0.002(2)
C12 0.018(3) 0.015(3) 0.023(3) 0.003(2) 0.010(2) 0.004(2)
C13 0.023(3) 0.018(3) 0.022(3) -0.003(2) 0.006(2) 0.001(2)
C14 0.021(3) 0.016(3) 0.022(3) 0.000(2) 0.006(2) 0.001(2)
C15 0.021(3) 0.021(3) 0.028(3) 0.004(3) 0.010(3) -0.003(2)
C16 0.016(3) 0.018(3) 0.020(3) 0.001(2) 0.004(2) 0.004(2)
C17 0.022(3) 0.021(3) 0.017(3) 0.001(2) 0.004(2) 0.000(2)
C18 0.016(3) 0.016(3) 0.023(3) -0.003(2) 0.001(2) 0.002(2)
C19 0.021(3) 0.020(3) 0.026(3) 0.000(3) 0.007(2) 0.000(2)
C20 0.016(3) 0.021(3) 0.020(3) 0.006(2) 0.003(2) 0.001(2)
C21 0.021(3) 0.020(3) 0.024(3) 0.002(2) 0.010(2) 0.000(2)
C22 0.016(3) 0.017(3) 0.023(3) 0.000(2) 0.004(2) 0.001(2)
C23 0.016(3) 0.022(3) 0.038(4) 0.008(3) 0.012(3) 0.001(2)
C24 0.029(3) 0.028(3) 0.038(4) 0.007(3) 0.017(3) 0.005(3)
C35 0.025(3) 0.021(3) 0.033(3) 0.011(3) 0.010(3) -0.001(3)
C36 0.026(3) 0.026(3) 0.049(4) 0.002(3) 0.003(3) -0.008(3)
C1S 0.067(12) 0.065(13) 0.044(11) 0.003(10) 0.018(9) 0.009(10)
O1S 0.056(4) 0.098(6) 0.037(3) 0.023(4) 0.020(3) 0.022(4)
C2S 0.064(5) 0.103(7) 0.042(4) 0.020(5) 0.019(4) 0.021(5)
C3S 0.064(4) 0.100(6) 0.047(4) 0.021(4) 0.017(3) 0.022(4)
C4S 0.043(6) 0.081(8) 0.050(6) 0.007(7) 0.013(5) 0.006(6)
O1T 0.054(5) 0.096(6) 0.033(4) 0.023(5) 0.020(4) 0.019(5)
C1T 0.057(9) 0.097(12) 0.033(10) 0.015(10) 0.018(8) 0.021(9)
C2T 0.055(6) 0.094(7) 0.027(6) 0.021(6) 0.016(5) 0.019(5)
C3T 0.054(5) 0.097(6) 0.035(4) 0.025(5) 0.019(4) 0.018(5)
C4T 0.047(6) 0.090(7) 0.044(6) 0.023(6) 0.017(5) 0.011(6)
C2U 0.057(4) 0.098(6) 0.038(4) 0.023(5) 0.020(4) 0.019(4)
O1U 0.061(4) 0.099(6) 0.042(4) 0.021(5) 0.019(4) 0.022(4)
C1U 0.051(6) 0.098(7) 0.026(6) 0.023(6) 0.025(5) 0.019(6)
C3U 0.071(5) 0.101(6) 0.054(5) 0.019(5) 0.018(4) 0.020(5)
C4U 0.104(7) 0.125(7) 0.118(8) 0.003(7) 0.025(7) -0.008(7)

loop_
_atom_type_symbol
_atom_type_description
_atom_type_scat_dispersion_real
_atom_type_scat_dispersion_imag
_atom_type_scat_source
C C 0.0033 0.0016 'International Tables Vol C Tables 4.2.6.8 and 6.1.1.4'
H H 0 0 'International Tables Vol C Tables 4.2.6.8 and 6.1.1.4'
N N 0.0061 0.0033 'International Tables Vol C Tables 4.2.6.8 and 6.1.1.4'
O O 0.0106 0.006 'International Tables Vol C Tables 4.2.6.8 and 6.1.1.4'
U U -9.6767 9.6646 'International Tables Vol C Tables 4.2.6.8 and 6.1.1.4'

loop_
_geom_angle_atom_site_label_1
_geom_angle_atom_site_label_2
_geom_angle_atom_site_label_3
_geom_angle
_geom_angle_site_symmetry_1
_geom_angle_site_symmetry_3
_geom_angle_publ_flag
O2 U1 O1 177.46(17) . . ?
O2 U1 O3 88.85(16) . . ?
O1 U1 O3 93.34(16) . . ?
O2 U1 O4 91.47(15) . . ?
O1 U1 O4 86.01(15) . . ?
O3 U1 O4 156.97(13) . . ?
O2 U1 O5 89.09(15) . . ?
O1 U1 O5 90.03(15) . . ?
O3 U1 O5 79.85(13) . . ?
O4 U1 O5 77.12(13) . . ?
O2 U1 N5 82.26(16) . . ?
O1 U1 N5 97.15(16) . . ?
O3 U1 N5 132.82(13) . . ?
O4 U1 N5 69.92(13) . . ?
O5 U1 N5 145.59(13) . . ?
O2 U1 N2 100.24(15) . . ?
O1 U1 N2 81.72(16) . . ?
O3 U1 N2 70.68(14) . . ?
O4 U1 N2 131.69(14) . . ?
O5 U1 N2 148.76(14) . . ?
N5 U1 N2 65.63(14) . . ?
C9 O3 U1 141.7(3) . . ?
C22 O4 U1 128.3(3) . . ?
C5 N1 C4 119.8(5) . . ?
C5 N1 C2 122.2(5) . . ?
C4 N1 C2 116.5(5) . . ?
C11 N2 C12 117.6(5) . . ?
C11 N2 U1 126.6(4) . . ?
C12 N2 U1 115.1(3) . . ?
C16 N5 C14 118.4(5) . . ?
C16 N5 U1 124.3(3) . . ?
C14 N5 U1 116.6(3) . . ?
C20 N6 C35 122.4(5) . . ?
C20 N6 C23 121.4(5) . . ?
C35 N6 C23 116.1(4) . . ?
C2 C1 H1A 109.5 . . ?
C2 C1 H1B 109.5 . . ?
H1A C1 H1B 109.5 . . ?
C2 C1 H1C 109.5 . . ?
H1A C1 H1C 109.5 . . ?
H1B C1 H1C 109.5 . . ?
N1 C2 C1 113.8(5) . . ?
N1 C2 H2A 108.8 . . ?
C1 C2 H2A 108.8 . . ?
N1 C2 H2B 108.8 . . ?
C1 C2 H2B 108.8 . . ?
H2A C2 H2B 107.7 . . ?
C4 C3 H3A 109.5 . . ?
C4 C3 H3B 109.5 . . ?
H3A C3 H3B 109.5 . . ?
C4 C3 H3C 109.5 . . ?
H3A C3 H3C 109.5 . . ?
H3B C3 H3C 109.5 . . ?
H3B1 C3B H3B2 109.5 . . ?
H3B1 C3B H3B3 109.5 . . ?
H3B2 C3B H3B3 109.5 . . ?
C3 C4 N1 120.5(11) . . ?
C3 C4 H4A 107.2 . . ?
N1 C4 H4A 107.2 . . ?
C3 C4 H4B 107.2 . . ?
N1 C4 H4B 107.2 . . ?
H4A C4 H4B 106.8 . . ?
N1 C5 C10 121.8(5) . . ?
N1 C5 C6 120.8(5) . . ?
C10 C5 C6 117.4(5) . . ?
C7 C6 C5 120.5(5) . . ?
C7 C6 H6 119.7 . . ?
C5 C6 H6 119.7 . . ?
C6 C7 C8 122.8(5) . . ?
C6 C7 H7 118.6 . . ?
C8 C7 H7 118.6 . . ?
C11 C8 C7 118.0(5) . . ?
C11 C8 C9 124.6(5) . . ?
C7 C8 C9 117.4(5) . . ?
O3 C9 C10 119.8(5) . . ?
O3 C9 C8 120.6(5) . . ?
C10 C9 C8 119.6(5) . . ?
C9 C10 C5 122.2(5) . . ?
C9 C10 H10 118.9 . . ?
C5 C10 H10 118.9 . . ?
N2 C11 C8 127.9(5) . . ?
N2 C11 H11 116 . . ?
C8 C11 H11 116 . . ?
C14 C12 N2 120.5(5) . . ?
C14 C12 C13 118.3(5) . . ?
N2 C12 C13 121.2(5) . . ?
N3 C13 C12 178.0(6) . . ?
C12 C14 N5 121.3(5) . . ?
C12 C14 C15 119.3(5) . . ?
N5 C14 C15 119.4(5) . . ?
N4 C15 C14 177.9(6) . . ?
N5 C16 C17 125.7(5) . . ?
N5 C16 H16 117.1 . . ?
C17 C16 H16 117.1 . . ?
C16 C17 C18 118.7(5) . . ?
C16 C17 C22 124.6(5) . . ?
C18 C17 C22 116.6(5) . . ?
C19 C18 C17 123.2(5) . . ?
C19 C18 H18 118.4 . . ?
C17 C18 H18 118.4 . . ?
C18 C19 C20 120.2(5) . . ?
C18 C19 H19 119.9 . . ?
C20 C19 H19 119.9 . . ?
N6 C20 C21 121.1(5) . . ?
N6 C20 C19 121.7(5) . . ?
C21 C20 C19 117.1(5) . . ?
C22 C21 C20 122.6(5) . . ?
C22 C21 H21 118.7 . . ?
C20 C21 H21 118.7 . . ?
O4 C22 C21 120.2(5) . . ?
O4 C22 C17 119.6(5) . . ?
C21 C22 C17 120.1(5) . . ?
N6 C23 C24 112.7(5) . . ?
N6 C23 H23A 109 . . ?
C24 C23 H23A 109 . . ?
N6 C23 H23B 109 . . ?
C24 C23 H23B 109 . . ?
H23A C23 H23B 107.8 . . ?
C23 C24 H24A 109.5 . . ?
C23 C24 H24B 109.5 . . ?
H24A C24 H24B 109.5 . . ?
C23 C24 H24C 109.5 . . ?
H24A C24 H24C 109.5 . . ?
H24B C24 H24C 109.5 . . ?
N6 C35 C36 112.4(5) . . ?
N6 C35 H35A 109.1 . . ?
C36 C35 H35A 109.1 . . ?
N6 C35 H35B 109.1 . . ?
C36 C35 H35B 109.1 . . ?
H35A C35 H35B 107.9 . . ?
C35 C36 H36A 109.5 . . ?
C35 C36 H36B 109.5 . . ?
H36A C36 H36B 109.5 . . ?
C35 C36 H36C 109.5 . . ?
H36A C36 H36C 109.5 . . ?
H36B C36 H36C 109.5 . . ?
C2S C1S H1S1 109.5 . . ?
C2S C1S H1S2 109.5 . . ?
H1S1 C1S H1S2 109.5 . . ?
C2S C1S H1S3 109.5 . . ?
H1S1 C1S H1S3 109.5 . . ?
H1S2 C1S H1S3 109.5 . . ?
C2S O1S C3S 111.9(13) . . ?
O1S C2S C1S 112.5(12) . . ?
O1S C2S H2S1 109.1 . . ?
C1S C2S H2S1 109.1 . . ?
O1S C2S H2S2 109.1 . . ?
C1S C2S H2S2 109.1 . . ?
H2S1 C2S H2S2 107.8 . . ?
O1S C3S C4S 111.8(13) . . ?
O1S C3S H3S1 109.3 . . ?
C4S C3S H3S1 109.3 . . ?
O1S C3S H3S2 109.3 . . ?
C4S C3S H3S2 109.3 . . ?
H3S1 C3S H3S2 107.9 . . ?
C2T O1T C3T 113.3(17) . . ?
C2T C1T H1S4 109.5 . . ?
C2T C1T H1S5 109.5 . . ?
H1S4 C1T H1S5 109.5 . . ?
C2T C1T H1S6 109.5 . . ?
H1S4 C1T H1S6 109.5 . . ?
H1S5 C1T H1S6 109.5 . . ?
O1T C2T C1T 110.5(17) . . ?
O1T C2T H2T1 109.6 . . ?
C1T C2T H2T1 109.6 . . ?
O1T C2T H2T2 109.6 . . ?
C1T C2T H2T2 109.6 . . ?
H2T1 C2T H2T2 108.1 . . ?
O1T C3T C4T 110.6(17) . . ?
O1T C3T H3T1 109.5 . . ?
C4T C3T H3T1 109.5 . . ?
O1T C3T H3T2 109.5 . . ?
C4T C3T H3T2 109.5 . . ?
H3T1 C3T H3T2 108.1 . . ?
C3T C4T H4T1 109.5 . . ?
C3T C4T H4T2 109.5 . . ?
H4T1 C4T H4T2 109.5 . . ?
C3T C4T H4T3 109.5 . . ?
H4T1 C4T H4T3 109.5 . . ?
H4T2 C4T H4T3 109.5 . . ?
O1U C2U C1U 105.0(15) . . ?
O1U C2U H2U1 110.8 . . ?
C1U C2U H2U1 110.8 . . ?
O1U C2U H2U2 110.8 . . ?
C1U C2U H2U2 110.8 . . ?
H2U1 C2U H2U2 108.8 . . ?
C3U O1U C2U 109.3(17) . . ?
O1U C3U C4U 110.6(17) . . ?
O1U C3U H3U1 109.5 . . ?
C4U C3U H3U1 109.5 . . ?
O1U C3U H3U2 109.5 . . ?
C4U C3U H3U2 109.5 . . ?
H3U1 C3U H3U2 108.1 . . ?

loop_
_geom_bond_atom_site_label_1
_geom_bond_atom_site_label_2
_geom_bond_distance
_geom_bond_site_symmetry_2
_geom_bond_publ_flag
U1 O2 1.780(4) . ?
U1 O1 1.780(4) . ?
U1 O3 2.237(4) . ?
U1 O4 2.276(4) . ?
U1 O5 2.427(4) . ?
U1 N5 2.559(4) . ?
U1 N2 2.597(4) . ?
O3 C9 1.307(6) . ?
O4 C22 1.335(6) . ?
N1 C5 1.356(7) . ?
N1 C4 1.451(9) . ?
N1 C2 1.467(7) . ?
N2 C11 1.316(7) . ?
N2 C12 1.401(7) . ?
N3 C13 1.138(7) . ?
N4 C15 1.155(7) . ?
N5 C16 1.336(7) . ?
N5 C14 1.392(7) . ?
N6 C20 1.357(7) . ?
N6 C35 1.460(7) . ?
N6 C23 1.466(7) . ?
C1 C2 1.504(8) . ?
C1 H1A 0.96 . ?
C1 H1B 0.96 . ?
C1 H1C 0.96 . ?
C2 H2A 0.97 . ?
C2 H2B 0.97 . ?
C3 C4 1.300(13) . ?
C3 H3A 0.96 . ?
C3 H3B 0.96 . ?
C3 H3C 0.96 . ?
C3B H3B1 0.96 . ?
C3B H3B2 0.96 . ?
C3B H3B3 0.96 . ?
C4 H4A 0.97 . ?
C4 H4B 0.97 . ?
C5 C10 1.407(7) . ?
C5 C6 1.427(8) . ?
C6 C7 1.362(8) . ?
C6 H6 0.93 . ?
C7 C8 1.411(7) . ?
C7 H7 0.93 . ?
C8 C11 1.406(7) . ?
C8 C9 1.427(7) . ?
C9 C10 1.398(7) . ?
C10 H10 0.93 . ?
C11 H11 0.93 . ?
C12 C14 1.360(7) . ?
C12 C13 1.451(8) . ?
C14 C15 1.445(8) . ?
C16 C17 1.408(7) . ?
C16 H16 0.93 . ?
C17 C18 1.410(7) . ?
C17 C22 1.432(7) . ?
C18 C19 1.358(8) . ?
C18 H18 0.93 . ?
C19 C20 1.428(8) . ?
C19 H19 0.93 . ?
C20 C21 1.407(8) . ?
C21 C22 1.372(7) . ?
C21 H21 0.93 . ?
C23 C24 1.521(8) . ?
C23 H23A 0.97 . ?
C23 H23B 0.97 . ?
C24 H24A 0.96 . ?
C24 H24B 0.96 . ?
C24 H24C 0.96 . ?
C35 C36 1.527(8) . ?
C35 H35A 0.97 . ?
C35 H35B 0.97 . ?
C36 H36A 0.96 . ?
C36 H36B 0.96 . ?
C36 H36C 0.96 . ?
C1S C2S 1.499(17) . ?
C1S H1S1 0.96 . ?
C1S H1S2 0.96 . ?
C1S H1S3 0.96 . ?
O1S C2S 1.350(14) . ?
O1S C3S 1.376(14) . ?
C2S H2S1 0.97 . ?
C2S H2S2 0.97 . ?
C3S C4S 1.489(17) . ?
C3S H3S1 0.97 . ?
C3S H3S2 0.97 . ?
C4S H4S1 0.96 . ?
C4S H4S2 0.96 . ?
C4S H4S3 0.96 . ?
O1T C2T 1.349(17) . ?
O1T C3T 1.364(17) . ?
C1T C2T 1.52(2) . ?
C1T H1S4 0.96 . ?
C1T H1S5 0.96 . ?
C1T H1S6 0.96 . ?
C2T H2T1 0.97 . ?
C2T H2T2 0.97 . ?
C3T C4T 1.51(2) . ?
C3T H3T1 0.97 . ?
C3T H3T2 0.97 . ?
C4T H4T1 0.96 . ?
C4T H4T2 0.96 . ?
C4T H4T3 0.96 . ?
C2U O1U 1.419(17) . ?
C2U C1U 1.51(2) . ?
C2U H2U1 0.97 . ?
C2U H2U2 0.97 . ?
O1U C3U 1.371(17) . ?
C1U H1U1 0.96 . ?
C1U H1U2 0.96 . ?
C1U H1U3 0.96 . ?
C3U C4U 1.51(2) . ?
C3U H3U1 0.97 . ?
C3U H3U2 0.97 . ?
C4U H4U1 0.96 . ?
C4U H4U2 0.96 . ?
C4U H4U3 0.96 . ?

loop_
_geom_torsion_atom_site_label_1
_geom_torsion_atom_site_label_2
_geom_torsion_atom_site_label_3
_geom_torsion_atom_site_label_4
_geom_torsion
_geom_torsion_site_symmetry_1
_geom_torsion_site_symmetry_2
_geom_torsion_site_symmetry_3
_geom_torsion_site_symmetry_4
_geom_torsion_publ_flag
O2 U1 O3 C9 -136.0(6) . . . . ?
O1 U1 O3 C9 45.3(6) . . . . ?
O4 U1 O3 C9 132.9(5) . . . . ?
O5 U1 O3 C9 134.7(6) . . . . ?
N5 U1 O3 C9 -57.7(6) . . . . ?
N2 U1 O3 C9 -34.7(5) . . . . ?
O2 U1 O4 C22 24.0(4) . . . . ?
O1 U1 O4 C22 -156.3(4) . . . . ?
O3 U1 O4 C22 114.5(5) . . . . ?
O5 U1 O4 C22 112.7(4) . . . . ?
N5 U1 O4 C22 -57.2(4) . . . . ?
N2 U1 O4 C22 -81.1(5) . . . . ?
O2 U1 N2 C11 105.2(4) . . . . ?
O1 U1 N2 C11 -76.4(4) . . . . ?
O3 U1 N2 C11 20.1(4) . . . . ?
O4 U1 N2 C11 -153.5(4) . . . . ?
O5 U1 N2 C11 -0.2(6) . . . . ?
N5 U1 N2 C11 -178.2(5) . . . . ?
O2 U1 N2 C12 -84.6(4) . . . . ?
O1 U1 N2 C12 93.7(4) . . . . ?
O3 U1 N2 C12 -169.7(4) . . . . ?
O4 U1 N2 C12 16.7(4) . . . . ?
O5 U1 N2 C12 169.9(3) . . . . ?
N5 U1 N2 C12 -8.0(3) . . . . ?
O2 U1 N5 C16 -58.7(4) . . . . ?
O1 U1 N5 C16 118.8(4) . . . . ?
O3 U1 N5 C16 -139.9(4) . . . . ?
O4 U1 N5 C16 35.8(4) . . . . ?
O5 U1 N5 C16 18.2(5) . . . . ?
N2 U1 N5 C16 -163.7(4) . . . . ?
O2 U1 N5 C14 111.5(4) . . . . ?
O1 U1 N5 C14 -71.0(4) . . . . ?
O3 U1 N5 C14 30.3(4) . . . . ?
O4 U1 N5 C14 -154.1(4) . . . . ?
O5 U1 N5 C14 -171.6(3) . . . . ?
N2 U1 N5 C14 6.5(3) . . . . ?
C5 N1 C2 C1 -81.3(7) . . . . ?
C4 N1 C2 C1 84.7(8) . . . . ?
C5 N1 C4 C3 -104.4(10) . . . . ?
C2 N1 C4 C3 89.3(11) . . . . ?
C4 N1 C5 C10 15.6(9) . . . . ?
C2 N1 C5 C10 -178.9(5) . . . . ?
C4 N1 C5 C6 -165.2(7) . . . . ?
C2 N1 C5 C6 0.3(8) . . . . ?
N1 C5 C6 C7 178.0(5) . . . . ?
C10 C5 C6 C7 -2.7(8) . . . . ?
C5 C6 C7 C8 -0.3(8) . . . . ?
C6 C7 C8 C11 -179.3(5) . . . . ?
C6 C7 C8 C9 3.8(8) . . . . ?
U1 O3 C9 C10 -147.6(4) . . . . ?
U1 O3 C9 C8 32.8(8) . . . . ?
C11 C8 C9 O3 -1.3(8) . . . . ?
C7 C8 C9 O3 175.3(5) . . . . ?
C11 C8 C9 C10 179.1(5) . . . . ?
C7 C8 C9 C10 -4.2(7) . . . . ?
O3 C9 C10 C5 -178.3(5) . . . . ?
C8 C9 C10 C5 1.3(8) . . . . ?
N1 C5 C10 C9 -178.6(5) . . . . ?
C6 C5 C10 C9 2.2(8) . . . . ?
C12 N2 C11 C8 179.5(5) . . . . ?
U1 N2 C11 C8 -10.5(8) . . . . ?
C7 C8 C11 N2 178.5(5) . . . . ?
C9 C8 C11 N2 -4.8(9) . . . . ?
C11 N2 C12 C14 -179.4(5) . . . . ?
U1 N2 C12 C14 9.5(6) . . . . ?
C11 N2 C12 C13 1.4(7) . . . . ?
U1 N2 C12 C13 -169.7(4) . . . . ?
C14 C12 C13 N3 -100(18) . . . . ?
N2 C12 C13 N3 79(18) . . . . ?
N2 C12 C14 N5 -3.4(8) . . . . ?
C13 C12 C14 N5 175.8(5) . . . . ?
N2 C12 C14 C15 177.7(5) . . . . ?
C13 C12 C14 C15 -3.1(8) . . . . ?
C16 N5 C14 C12 166.1(5) . . . . ?
U1 N5 C14 C12 -4.7(6) . . . . ?
C16 N5 C14 C15 -15.0(7) . . . . ?
U1 N5 C14 C15 174.2(4) . . . . ?
C12 C14 C15 N4 -161(19) . . . . ?
N5 C14 C15 N4 20(19) . . . . ?
C14 N5 C16 C17 176.1(5) . . . . ?
U1 N5 C16 C17 -13.9(7) . . . . ?
N5 C16 C17 C18 167.7(5) . . . . ?
N5 C16 C17 C22 -14.2(9) . . . . ?
C16 C17 C18 C19 179.5(5) . . . . ?
C22 C17 C18 C19 1.3(8) . . . . ?
C17 C18 C19 C20 -1.6(8) . . . . ?
C35 N6 C20 C21 175.1(5) . . . . ?
C23 N6 C20 C21 -8.0(8) . . . . ?
C35 N6 C20 C19 -6.4(8) . . . . ?
C23 N6 C20 C19 170.4(5) . . . . ?
C18 C19 C20 N6 -177.8(5) . . . . ?
C18 C19 C20 C21 0.7(8) . . . . ?
N6 C20 C21 C22 178.9(5) . . . . ?
C19 C20 C21 C22 0.4(8) . . . . ?
U1 O4 C22 C21 -129.8(5) . . . . ?
U1 O4 C22 C17 53.9(7) . . . . ?
C20 C21 C22 O4 -176.9(5) . . . . ?
C20 C21 C22 C17 -0.7(8) . . . . ?
C16 C17 C22 O4 -2.0(8) . . . . ?
C18 C17 C22 O4 176.1(5) . . . . ?
C16 C17 C22 C21 -178.2(5) . . . . ?
C18 C17 C22 C21 -0.1(8) . . . . ?
C20 N6 C23 C24 92.1(6) . . . . ?
C35 N6 C23 C24 -90.9(6) . . . . ?
C20 N6 C35 C36 90.1(6) . . . . ?
C23 N6 C35 C36 -86.9(6) . . . . ?
C3S O1S C2S C1S 152.0(17) . . . . ?
C2S O1S C3S C4S 147.5(16) . . . . ?
C3T O1T C2T C1T 91(3) . . . . ?
C2T O1T C3T C4T -173(3) . . . . ?
C1U C2U O1U C3U 174(3) . . . . ?
C2U O1U C3U C4U 169(3) . . . . ?
